data_4087848
loop_
_publ_author_name
'Siwatch, Rahul Kumar'
'Karwasara, Surendar'
'Sharma, Mahendra Kumar'
'Mondal, Santigopal'
'Mukherjee, Goutam'
'Rajaraman, Gopalan'
'Nagendran, Selvarajan'

_publ_section_title
;
 Reactivity of LGe--NR2 and LGe(E)--NR2 over LGe--Cl and LGe(E)--Cl toward
 Me3SiX (L = Aminotroponiminate; NR2 = N(SiMe3)2/NC4H4; E = S/Se; X =
 Br/CN)
;
_journal_issue 4
_journal_name_full Organometallics
_journal_page_first 429
_journal_paper_doi 10.1021/acs.organomet.5b00643
_journal_volume 35
_journal_year 2016
_chemical_formula_moiety 'C16 H23 Ge N3'
_chemical_formula_sum 'C16 H23 Ge N3'
_chemical_formula_weight 329.98
_space_group_IT_number 14
_space_group_name_Hall '-P 2ybc'
_space_group_name_H-M_alt 'P 1 21/c 1'
_symmetry_cell_setting monoclinic
_symmetry_space_group_name_Hall '-P 2ybc'
_symmetry_space_group_name_H-M 'P 1 21/c 1'
_atom_sites_solution_hydrogens geom
_atom_sites_solution_primary direct
_atom_sites_solution_secondary difmap
_audit_creation_method SHELXL-97
_cell_angle_alpha 90.00
_cell_angle_beta 91.281(6)
_cell_angle_gamma 90.00
_cell_formula_units_Z 4
_cell_length_a 13.187(3)
_cell_length_b 16.231(4)
_cell_length_c 7.8031(19)
_cell_measurement_reflns_used 855
_cell_measurement_temperature 150(2)
_cell_measurement_theta_max 19.68
_cell_measurement_theta_min 2.51
_cell_volume 1669.7(7)
_computing_cell_refinement 'Bruker SMART'
_computing_data_collection 'Bruker SMART'
_computing_data_reduction 'Bruker SAINT'
_computing_molecular_graphics 'Bruker SHELXTL'
_computing_publication_material 'Bruker SHELXTL'
_computing_structure_refinement 'SHELXL-97 (Sheldrick, 1997)'
_computing_structure_solution 'SHELXS-97 (Sheldrick, 1990)'
_diffrn_ambient_temperature 150(2)
_diffrn_measured_fraction_theta_full 0.968
_diffrn_measured_fraction_theta_max 0.968
_diffrn_measurement_device_type 'CCD area detector'
_diffrn_measurement_method 'phi and omega scans'
_diffrn_radiation_monochromator graphite
_diffrn_radiation_source 'fine-focus sealed tube'
_diffrn_radiation_type MoK\a
_diffrn_radiation_wavelength 0.71073
_diffrn_reflns_av_R_equivalents 0.0642
_diffrn_reflns_av_sigmaI/netI 0.0911
_diffrn_reflns_limit_h_max 15
_diffrn_reflns_limit_h_min -15
_diffrn_reflns_limit_k_max 19
_diffrn_reflns_limit_k_min -8
_diffrn_reflns_limit_l_max 8
_diffrn_reflns_limit_l_min -9
_diffrn_reflns_number 7064
_diffrn_reflns_theta_full 24.99
_diffrn_reflns_theta_max 24.99
_diffrn_reflns_theta_min 1.54
_exptl_absorpt_coefficient_mu 1.830
_exptl_absorpt_correction_T_max 0.707
_exptl_absorpt_correction_T_min 0.634
_exptl_absorpt_correction_type multi-scan
_exptl_absorpt_process_details '(SADABS; Bruker, 2000)'
_exptl_crystal_colour orange
_exptl_crystal_density_diffrn 1.313
_exptl_crystal_density_method 'not measured'
_exptl_crystal_description block
_exptl_crystal_F_000 688.0
_exptl_crystal_size_max 0.315
_exptl_crystal_size_mid 0.211
_exptl_crystal_size_min 0.190
_refine_diff_density_max 0.730
_refine_diff_density_min -0.492
_refine_diff_density_rms 0.106
_refine_ls_extinction_method none
_refine_ls_goodness_of_fit_ref 1.055
_refine_ls_hydrogen_treatment constr
_refine_ls_matrix_type full
_refine_ls_number_parameters 185
_refine_ls_number_reflns 2945
_refine_ls_number_restraints 0
_refine_ls_restrained_S_all 1.055
_refine_ls_R_factor_all 0.0834
_refine_ls_R_factor_gt 0.0534
_refine_ls_shift/su_max 0.000
_refine_ls_shift/su_mean 0.000
_refine_ls_structure_factor_coef Fsqd
_refine_ls_weighting_details 'calc w=1/[\s^2^(Fo^2^)+(0.0648P)^2^+0.0000P] where P=(Fo^2^+2Fc^2^)/3'
_refine_ls_weighting_scheme calc
_refine_ls_wR_factor_gt 0.1136
_refine_ls_wR_factor_ref 0.1382
_reflns_number_gt 2109
_reflns_number_total 2945
_reflns_threshold_expression >2sigma(I)
_cod_data_source_file om5b00643_si_001.cif
_cod_data_source_block 8
_cod_original_sg_symbol_H-M 'P 21/c'
_cod_database_code 4087848

loop_
_symmetry_equiv_pos_as_xyz
'x, y, z'
'-x, y+1/2, -z+1/2'
'-x, -y, -z'
'x, -y-1/2, z-1/2'

loop_
_atom_site_label
_atom_site_type_symbol
_atom_site_fract_x
_atom_site_fract_y
_atom_site_fract_z
_atom_site_U_iso_or_equiv
_atom_site_adp_type
_atom_site_occupancy
_atom_site_symmetry_multiplicity
_atom_site_calc_flag
_atom_site_refinement_flags
Ge1 Ge 0.71633(4) 0.54313(3) 0.15285(6) 0.0209(2) Uani 1 1 d .
N2 N 0.7753(3) 0.4330(2) 0.1741(5) 0.0187(10) Uani 1 1 d .
N1 N 0.7739(3) 0.5514(2) 0.3831(5) 0.0201(10) Uani 1 1 d .
C16 C 0.8417(4) 0.5952(3) 0.0344(6) 0.0249(13) Uani 1 1 d .
C1 C 0.8300(4) 0.4872(3) 0.4395(6) 0.0179(11) Uani 1 1 d .
C7 C 0.8345(4) 0.4197(3) 0.3144(6) 0.0170(11) Uani 1 1 d .
C2 C 0.8790(4) 0.4883(3) 0.6019(6) 0.0199(12) Uani 1 1 d .
H2 H 0.8659 0.5351 0.6666 0.024 Uiso 1 1 calc R
C15 C 0.6874(4) 0.3280(3) -0.2394(7) 0.0308(14) Uani 1 1 d .
H15A H 0.6838 0.2722 -0.1990 0.046 Uiso 1 1 calc R
H15B H 0.7507 0.3365 -0.2951 0.046 Uiso 1 1 calc R
H15C H 0.6324 0.3382 -0.3192 0.046 Uiso 1 1 calc R
C13 C 0.6799(4) 0.3869(3) -0.0881(6) 0.0233(13) Uani 1 1 d .
H13 H 0.6831 0.4436 -0.1310 0.028 Uiso 1 1 calc R
C6 C 0.8938(4) 0.3486(3) 0.3340(6) 0.0200(12) Uani 1 1 d .
H6 H 0.8916 0.3138 0.2393 0.024 Uiso 1 1 calc R
C10 C 0.6659(5) 0.6953(3) 0.7202(7) 0.0358(15) Uani 1 1 d .
H10A H 0.7304 0.7062 0.7751 0.054 Uiso 1 1 calc R
H10B H 0.6153 0.6888 0.8057 0.054 Uiso 1 1 calc R
H10C H 0.6478 0.7404 0.6462 0.054 Uiso 1 1 calc R
C12 C 0.7693(4) 0.3726(3) 0.0347(6) 0.0184(11) Uani 1 1 d .
H12A H 0.7638 0.3179 0.0835 0.022 Uiso 1 1 calc R
H12B H 0.8315 0.3747 -0.0291 0.022 Uiso 1 1 calc R
C5 C 0.9555(4) 0.3203(3) 0.4686(6) 0.0194(12) Uani 1 1 d .
H5 H 0.9862 0.2696 0.4505 0.023 Uiso 1 1 calc R
N3 N 0.9013(4) 0.6314(3) -0.0392(6) 0.0366(13) Uani 1 1 d .
C8 C 0.7572(4) 0.6251(3) 0.4849(6) 0.0195(12) Uani 1 1 d .
H8A H 0.7407 0.6704 0.4081 0.023 Uiso 1 1 calc R
H8B H 0.8199 0.6390 0.5455 0.023 Uiso 1 1 calc R
C4 C 0.9778(4) 0.3567(3) 0.6264(6) 0.0213(12) Uani 1 1 d .
H4 H 1.0202 0.3274 0.7012 0.026 Uiso 1 1 calc R
C3 C 0.9434(4) 0.4318(3) 0.6824(6) 0.0224(12) Uani 1 1 d .
H3 H 0.9668 0.4471 0.7911 0.027 Uiso 1 1 calc R
C9 C 0.6726(5) 0.6170(3) 0.6157(7) 0.0301(14) Uani 1 1 d .
H9 H 0.6890 0.5711 0.6931 0.036 Uiso 1 1 calc R
C11 C 0.5710(5) 0.5998(5) 0.5270(9) 0.065(2) Uani 1 1 d .
H11A H 0.5530 0.6453 0.4538 0.097 Uiso 1 1 calc R
H11B H 0.5199 0.5928 0.6116 0.097 Uiso 1 1 calc R
H11C H 0.5758 0.5506 0.4597 0.097 Uiso 1 1 calc R
C14 C 0.5781(4) 0.3745(4) -0.0014(7) 0.0347(15) Uani 1 1 d .
H14A H 0.5726 0.3184 0.0362 0.052 Uiso 1 1 calc R
H14B H 0.5238 0.3867 -0.0815 0.052 Uiso 1 1 calc R
H14C H 0.5740 0.4107 0.0956 0.052 Uiso 1 1 calc R

loop_
_atom_site_aniso_label
_atom_site_aniso_U_11
_atom_site_aniso_U_22
_atom_site_aniso_U_33
_atom_site_aniso_U_23
_atom_site_aniso_U_13
_atom_site_aniso_U_12
Ge1 0.0235(4) 0.0189(3) 0.0201(3) 0.0000(3) -0.0038(2) 0.0052(3)
N2 0.023(3) 0.018(2) 0.015(2) -0.0007(18) -0.0015(18) 0.0022(19)
N1 0.027(3) 0.016(2) 0.018(2) -0.0020(18) 0.0027(19) 0.003(2)
C16 0.032(4) 0.024(3) 0.018(3) -0.002(2) -0.005(3) 0.003(3)
C1 0.019(3) 0.016(3) 0.018(3) 0.004(2) 0.004(2) -0.004(2)
C7 0.018(3) 0.023(3) 0.011(2) 0.001(2) 0.006(2) -0.002(2)
C2 0.023(3) 0.018(3) 0.019(3) -0.002(2) 0.003(2) -0.003(2)
C15 0.030(4) 0.034(3) 0.028(3) -0.010(3) -0.006(3) 0.001(3)
C13 0.027(3) 0.018(3) 0.025(3) -0.004(2) -0.006(2) 0.000(2)
C6 0.019(3) 0.018(3) 0.023(3) -0.001(2) -0.001(2) 0.001(2)
C10 0.045(4) 0.029(3) 0.033(3) -0.010(3) 0.004(3) 0.007(3)
C12 0.016(3) 0.022(3) 0.018(3) 0.002(2) 0.005(2) 0.003(2)
C5 0.018(3) 0.012(3) 0.029(3) 0.002(2) 0.004(2) 0.003(2)
N3 0.043(3) 0.039(3) 0.028(3) 0.003(2) -0.007(2) -0.012(3)
C8 0.028(3) 0.010(3) 0.020(3) -0.003(2) -0.001(2) 0.001(2)
C4 0.022(3) 0.025(3) 0.017(3) 0.012(2) -0.004(2) -0.005(2)
C3 0.024(3) 0.023(3) 0.020(3) 0.000(2) 0.000(2) -0.003(2)
C9 0.045(4) 0.022(3) 0.024(3) -0.004(2) 0.007(3) -0.005(3)
C11 0.042(5) 0.085(6) 0.069(5) -0.039(5) 0.026(4) -0.019(4)
C14 0.027(3) 0.042(4) 0.035(3) -0.002(3) -0.005(3) 0.003(3)

loop_
_atom_type_symbol
_atom_type_description
_atom_type_scat_dispersion_real
_atom_type_scat_dispersion_imag
_atom_type_scat_source
C C 0.0033 0.0016 'International Tables Vol C Tables 4.2.6.8 and 6.1.1.4'
H H 0.0000 0.0000 'International Tables Vol C Tables 4.2.6.8 and 6.1.1.4'
N N 0.0061 0.0033 'International Tables Vol C Tables 4.2.6.8 and 6.1.1.4'
Ge Ge 0.1547 1.8001 'International Tables Vol C Tables 4.2.6.8 and 6.1.1.4'

loop_
_geom_angle_atom_site_label_1
_geom_angle_atom_site_label_2
_geom_angle_atom_site_label_3
_geom_angle
N1 Ge1 N2 80.66(16)
N1 Ge1 C16 94.84(18)
N2 Ge1 C16 95.16(19)
C7 N2 C12 121.2(4)
C7 N2 Ge1 115.9(3)
C12 N2 Ge1 122.3(3)
C1 N1 C8 123.1(4)
C1 N1 Ge1 116.8(3)
C8 N1 Ge1 120.1(3)
N3 C16 Ge1 170.7(5)
N1 C1 C2 121.5(5)
N1 C1 C7 113.0(4)
C2 C1 C7 125.6(5)
N2 C7 C6 122.1(4)
N2 C7 C1 112.9(4)
C6 C7 C1 125.0(4)
C3 C2 C1 131.4(5)
C3 C2 H2 114.3
C1 C2 H2 114.3
C13 C15 H15A 109.5
C13 C15 H15B 109.5
H15A C15 H15B 109.5
C13 C15 H15C 109.5
H15A C15 H15C 109.5
H15B C15 H15C 109.5
C12 C13 C15 109.2(4)
C12 C13 C14 112.1(4)
C15 C13 C14 109.4(4)
C12 C13 H13 108.7
C15 C13 H13 108.7
C14 C13 H13 108.7
C5 C6 C7 132.0(5)
C5 C6 H6 114.0
C7 C6 H6 114.0
C9 C10 H10A 109.5
C9 C10 H10B 109.5
H10A C10 H10B 109.5
C9 C10 H10C 109.5
H10A C10 H10C 109.5
H10B C10 H10C 109.5
N2 C12 C13 113.2(4)
N2 C12 H12A 108.9
C13 C12 H12A 108.9
N2 C12 H12B 108.9
C13 C12 H12B 108.9
H12A C12 H12B 107.7
C4 C5 C6 129.6(5)
C4 C5 H5 115.2
C6 C5 H5 115.2
N1 C8 C9 114.4(4)
N1 C8 H8A 108.7
C9 C8 H8A 108.7
N1 C8 H8B 108.7
C9 C8 H8B 108.7
H8A C8 H8B 107.6
C3 C4 C5 126.3(5)
C3 C4 H4 116.8
C5 C4 H4 116.8
C4 C3 C2 130.1(5)
C4 C3 H3 115.0
C2 C3 H3 115.0
C10 C9 C11 109.7(5)
C10 C9 C8 109.8(5)
C11 C9 C8 111.1(4)
C10 C9 H9 108.7
C11 C9 H9 108.7
C8 C9 H9 108.7
C9 C11 H11A 109.5
C9 C11 H11B 109.5
H11A C11 H11B 109.5
C9 C11 H11C 109.5
H11A C11 H11C 109.5
H11B C11 H11C 109.5
C13 C14 H14A 109.5
C13 C14 H14B 109.5
H14A C14 H14B 109.5
C13 C14 H14C 109.5
H14A C14 H14C 109.5
H14B C14 H14C 109.5

loop_
_geom_bond_atom_site_label_1
_geom_bond_atom_site_label_2
_geom_bond_distance
Ge1 N1 1.939(4)
Ge1 N2 1.955(4)
Ge1 C16 2.091(6)
N2 C7 1.348(6)
N2 C12 1.465(6)
N1 C1 1.345(6)
N1 C8 1.456(6)
C16 N3 1.145(7)
C1 C2 1.410(6)
C1 C7 1.469(7)
C7 C6 1.401(7)
C2 C3 1.391(7)
C2 H2 0.9300
C15 C13 1.524(7)
C15 H15A 0.9600
C15 H15B 0.9600
C15 H15C 0.9600
C13 C12 1.520(6)
C13 C14 1.530(8)
C13 H13 0.9800
C6 C5 1.392(6)
C6 H6 0.9300
C10 C9 1.513(7)
C10 H10A 0.9600
C10 H10B 0.9600
C10 H10C 0.9600
C12 H12A 0.9700
C12 H12B 0.9700
C5 C4 1.391(7)
C5 H5 0.9300
C8 C9 1.535(7)
C8 H8A 0.9700
C8 H8B 0.9700
C4 C3 1.375(7)
C4 H4 0.9300
C3 H3 0.9300
C9 C11 1.521(8)
C9 H9 0.9800
C11 H11A 0.9600
C11 H11B 0.9600
C11 H11C 0.9600
C14 H14A 0.9600
C14 H14B 0.9600
C14 H14C 0.9600

loop_
_geom_torsion_atom_site_label_1
_geom_torsion_atom_site_label_2
_geom_torsion_atom_site_label_3
_geom_torsion_atom_site_label_4
_geom_torsion
N1 Ge1 N2 C7 -8.2(4)
C16 Ge1 N2 C7 85.8(4)
N1 Ge1 N2 C12 -178.9(4)
C16 Ge1 N2 C12 -84.9(4)
N2 Ge1 N1 C1 5.4(4)
C16 Ge1 N1 C1 -89.0(4)
N2 Ge1 N1 C8 -175.7(4)
C16 Ge1 N1 C8 89.8(4)
N1 Ge1 C16 N3 -123(3)
N2 Ge1 C16 N3 156(3)
C8 N1 C1 C2 -1.6(8)
Ge1 N1 C1 C2 177.2(4)
C8 N1 C1 C7 179.2(4)
Ge1 N1 C1 C7 -1.9(6)
C12 N2 C7 C6 0.7(7)
Ge1 N2 C7 C6 -170.1(4)
C12 N2 C7 C1 -179.8(4)
Ge1 N2 C7 C1 9.3(6)
N1 C1 C7 N2 -4.8(6)
C2 C1 C7 N2 176.1(5)
N1 C1 C7 C6 174.7(5)
C2 C1 C7 C6 -4.4(8)
N1 C1 C2 C3 -176.7(5)
C7 C1 C2 C3 2.3(9)
N2 C7 C6 C5 -176.3(5)
C1 C7 C6 C5 4.3(9)
C7 N2 C12 C13 164.9(4)
Ge1 N2 C12 C13 -24.9(6)
C15 C13 C12 N2 173.2(4)
C14 C13 C12 N2 -65.4(6)
C7 C6 C5 C4 -1.3(10)
C1 N1 C8 C9 -81.9(6)
Ge1 N1 C8 C9 99.3(4)
C6 C5 C4 C3 -1.2(9)
C5 C4 C3 C2 1.0(9)
C1 C2 C3 C4 -0.7(10)
N1 C8 C9 C10 176.9(4)
N1 C8 C9 C11 -61.5(6)
